data_4133082
loop_
_publ_author_name
'Muessig, Jonas H.'
'Prieschl, Dominic'
'Dei\&senberger, Andrea'
'Dewhurst, Rian D.'
'Dietz, Maximilian'
'Jim\'enez-Halla, J Oscar C'
'Trumpp, Alexandra'
'Wang, Sunewang R.'
'Brunecker, Carina'
'Haefner, Alena'
'G\"artner, Annalena'
'Thiess, Torsten'
'B\"ohnke, Julian'
'Radacki, Krzysztof'
'Bertermann, R\"udiger'
'Marder, Todd B.'
'Braunschweig, Holger'

_publ_section_title
;
 Reactivity of Tetrahalo- and Difluorodiboranes(4) toward Lewis Basic
 Platinum(0): Bis(boryl), Borylborato, and Doubly Boryl-Bridged Platinum
 Complexes.
;
_journal_issue 40
_journal_name_full 'Journal of the American Chemical Society'
_journal_page_first 13056
_journal_page_last 13063
_journal_paper_doi 10.1021/jacs.8b08428
_journal_volume 140
_journal_year 2018
_chemical_formula_moiety 'C53 H65 B2 F2 P2 Pt2'
_chemical_formula_sum 'C53 H65 B2 F2 P2 Pt2'
_chemical_formula_weight 1213.79
_space_group_crystal_system triclinic
_space_group_IT_number 2
_space_group_name_Hall '-P 1'
_space_group_name_H-M_alt 'P -1'
_atom_sites_solution_hydrogens geom
_atom_sites_solution_primary iterative
_atom_sites_solution_secondary difmap
_audit_creation_method SHELXL-2014/7
_cell_angle_alpha 95.40(2)
_cell_angle_beta 98.984(14)
_cell_angle_gamma 90.482(14)
_cell_formula_units_Z 2
_cell_length_a 10.568(3)
_cell_length_b 10.666(3)
_cell_length_c 21.787(8)
_cell_measurement_reflns_used 9812
_cell_measurement_temperature 100(2)
_cell_measurement_theta_max 26.74
_cell_measurement_theta_min 2.50
_cell_volume 2414.2(13)
_computing_cell_refinement 'Saint+ ver. V8.37A (Bruker AXS)'
_computing_data_collection 'APEX2 ver. 2014.9 (Bruker AXS)'
_computing_data_reduction 'Saint+ ver. V8.37A (Bruker AXS)'
_computing_molecular_graphics 'ShelXLe (Huebschle et all, 2011)'
_computing_publication_material 'SHELXL-2014/7 (Sheldrick, 2014)'
_computing_structure_refinement 'SHELXL-2014/7 (Sheldrick, 2014)'
_computing_structure_solution 'SHELXT (Sheldrick, 2014)'
_diffrn_ambient_temperature 100(2)
_diffrn_detector 'CMOS area detector (Photon 100)'
_diffrn_detector_area_resol_mean 10.24
_diffrn_measured_fraction_theta_full 0.999
_diffrn_measured_fraction_theta_max 0.999
_diffrn_measurement_device_type 'Bruker D8 Quest'
_diffrn_measurement_method '\f and \w scans'
_diffrn_radiation_monochromator 'multi-layer mirror'
_diffrn_radiation_type MoK\a
_diffrn_radiation_wavelength 0.71073
_diffrn_reflns_av_R_equivalents 0.0583
_diffrn_reflns_av_unetI/netI 0.0278
_diffrn_reflns_Laue_measured_fraction_full 0.999
_diffrn_reflns_Laue_measured_fraction_max 0.999
_diffrn_reflns_limit_h_max 13
_diffrn_reflns_limit_h_min -13
_diffrn_reflns_limit_k_max 13
_diffrn_reflns_limit_k_min -13
_diffrn_reflns_limit_l_max 27
_diffrn_reflns_limit_l_min -27
_diffrn_reflns_number 90124
_diffrn_reflns_point_group_measured_fraction_full 0.999
_diffrn_reflns_point_group_measured_fraction_max 0.999
_diffrn_reflns_theta_full 26.000
_diffrn_reflns_theta_max 26.732
_diffrn_reflns_theta_min 2.222
_diffrn_source 'microfocus sealed tube (Incoatec ImS)'
_exptl_absorpt_coefficient_mu 5.897
_exptl_absorpt_correction_T_max 0.7454
_exptl_absorpt_correction_T_min 0.5647
_exptl_absorpt_correction_type multi-scan
_exptl_absorpt_process_details 'SadAbs 2016/2 (Bruker AXS)'
_exptl_crystal_colour red
_exptl_crystal_density_diffrn 1.670
_exptl_crystal_description block
_exptl_crystal_F_000 1194
_exptl_crystal_size_max 0.09
_exptl_crystal_size_mid 0.04
_exptl_crystal_size_min 0.02
_refine_diff_density_max 1.690
_refine_diff_density_min -1.727
_refine_diff_density_rms 0.136
_refine_ls_extinction_method none
_refine_ls_goodness_of_fit_ref 1.031
_refine_ls_hydrogen_treatment constr
_refine_ls_matrix_type full
_refine_ls_number_parameters 562
_refine_ls_number_reflns 10264
_refine_ls_number_restraints 0
_refine_ls_restrained_S_all 1.031
_refine_ls_R_factor_all 0.0377
_refine_ls_R_factor_gt 0.0248
_refine_ls_shift/su_max 0.002
_refine_ls_shift/su_mean 0.000
_refine_ls_structure_factor_coef Fsqd
_refine_ls_weighting_details 'w=1/[\s^2^(Fo^2^)+(0.0362P)^2^+4.0389P] where P=(Fo^2^+2Fc^2^)/3'
_refine_ls_weighting_scheme calc
_refine_ls_wR_factor_gt 0.0591
_refine_ls_wR_factor_ref 0.0651
_reflns_Friedel_coverage 0.000
_reflns_number_gt 8446
_reflns_number_total 10264
_reflns_threshold_expression 'I > 2\s(I)'
_cod_data_source_file ja8b08428_si_008.cif
_cod_data_source_block 9
_cod_original_cell_volume 2414.3(14)
_cod_database_code 4133082
_shelx_shelxl_version_number 2014/7
_shelx_space_group_comment
;
The symmetry employed for this shelxl refinement is uniquely defined
by the following loop, which should always be used as a source of
symmetry information in preference to the above space-group names.
They are only intended as comments.
;
_shelx_estimated_absorpt_t_min 0.619
_shelx_estimated_absorpt_t_max 0.891

loop_
_space_group_symop_operation_xyz
'x, y, z'
'-x, -y, -z'

loop_
_atom_site_label
_atom_site_type_symbol
_atom_site_fract_x
_atom_site_fract_y
_atom_site_fract_z
_atom_site_U_iso_or_equiv
_atom_site_adp_type
_atom_site_occupancy
_atom_site_site_symmetry_order
_atom_site_calc_flag
_atom_site_refinement_flags_posn
_atom_site_refinement_flags_adp
B1 B 0.6431(5) 0.6098(5) 0.2009(2) 0.0219(10) Uani 1 1 d . .
Pt1 Pt 0.67912(2) 0.67712(2) 0.29647(2) 0.01365(5) Uani 1 1 d . .
P1 P 0.84830(10) 0.56482(10) 0.33760(5) 0.0173(2) Uani 1 1 d . .
F1 F 0.6038(3) 0.4863(2) 0.19189(13) 0.0305(6) Uani 1 1 d . .
B2 B 0.5566(4) 0.8334(4) 0.3002(2) 0.0141(9) Uani 1 1 d . .
Pt2 Pt 0.50977(2) 0.75539(2) 0.20506(2) 0.01281(5) Uani 1 1 d . .
P2 P 0.38454(10) 0.73157(10) 0.10945(5) 0.0154(2) Uani 1 1 d . .
F2 F 0.7289(2) 0.6326(3) 0.16177(12) 0.0303(6) Uani 1 1 d . .
C1_1 C 0.9239(4) 0.6149(5) 0.4189(2) 0.0289(10) Uani 1 1 d . .
H1_1 H 0.9971 0.5582 0.4301 0.035 Uiso 1 1 calc R U
C2_1 C 0.8301(5) 0.6024(5) 0.4645(2) 0.0355(12) Uani 1 1 d . .
H2A_1 H 0.7495 0.6423 0.4493 0.053 Uiso 1 1 calc R U
H2B_1 H 0.8668 0.6439 0.5056 0.053 Uiso 1 1 calc R U
H2C_1 H 0.8137 0.5131 0.4681 0.053 Uiso 1 1 calc R U
C3_1 C 0.9772(6) 0.7501(6) 0.4255(3) 0.0544(17) Uani 1 1 d . .
H3A_1 H 1.0499 0.7536 0.4026 0.082 Uiso 1 1 calc R U
H3B_1 H 1.0058 0.7776 0.4697 0.082 Uiso 1 1 calc R U
H3C_1 H 0.9102 0.8057 0.4082 0.082 Uiso 1 1 calc R U
C4_1 C 0.8043(4) 0.3949(4) 0.3360(2) 0.0231(9) Uani 1 1 d . .
H4_1 H 0.7941 0.3606 0.2911 0.028 Uiso 1 1 calc R U
C5_1 C 0.9087(5) 0.3178(5) 0.3701(3) 0.0360(12) Uani 1 1 d . .
H5A_1 H 0.8889 0.2278 0.3587 0.054 Uiso 1 1 calc R U
H5B_1 H 0.9128 0.3369 0.4152 0.054 Uiso 1 1 calc R U
H5C_1 H 0.9914 0.3389 0.3582 0.054 Uiso 1 1 calc R U
C6_1 C 0.6750(4) 0.3730(4) 0.3564(2) 0.0281(10) Uani 1 1 d . .
H6A_1 H 0.6100 0.4227 0.3330 0.042 Uiso 1 1 calc R U
H6B_1 H 0.6810 0.3988 0.4011 0.042 Uiso 1 1 calc R U
H6C_1 H 0.6507 0.2834 0.3481 0.042 Uiso 1 1 calc R U
C7_1 C 0.9861(4) 0.5655(4) 0.2944(2) 0.0237(9) Uani 1 1 d . .
H7_1 H 1.0647 0.5479 0.3240 0.028 Uiso 1 1 calc R U
C8_1 C 0.9738(5) 0.4647(5) 0.2388(2) 0.0313(11) Uani 1 1 d . .
H8A_1 H 0.8961 0.4786 0.2094 0.047 Uiso 1 1 calc R U
H8B_1 H 0.9684 0.3812 0.2536 0.047 Uiso 1 1 calc R U
H8C_1 H 1.0489 0.4699 0.2178 0.047 Uiso 1 1 calc R U
C9_1 C 1.0061(5) 0.6942(5) 0.2711(3) 0.0335(11) Uani 1 1 d . .
H9A_1 H 1.0909 0.6984 0.2584 0.050 Uiso 1 1 calc R U
H9B_1 H 1.0004 0.7608 0.3047 0.050 Uiso 1 1 calc R U
H9C_1 H 0.9400 0.7058 0.2354 0.050 Uiso 1 1 calc R U
C10_1 C 0.4763(4) 0.7495(4) 0.0448(2) 0.0220(9) Uani 1 1 d . .
H10_1 H 0.5257 0.6705 0.0404 0.026 Uiso 1 1 calc R U
C11_1 C 0.5766(4) 0.8566(5) 0.0602(2) 0.0299(10) Uani 1 1 d . .
H11A_1 H 0.6306 0.8545 0.0274 0.045 Uiso 1 1 calc R U
H11B_1 H 0.6300 0.8466 0.1003 0.045 Uiso 1 1 calc R U
H11C_1 H 0.5335 0.9375 0.0626 0.045 Uiso 1 1 calc R U
C12_1 C 0.3930(5) 0.7575(5) -0.0187(2) 0.0314(11) Uani 1 1 d . .
H12A_1 H 0.4475 0.7550 -0.0512 0.047 Uiso 1 1 calc R U
H12B_1 H 0.3463 0.8365 -0.0181 0.047 Uiso 1 1 calc R U
H12C_1 H 0.3318 0.6861 -0.0274 0.047 Uiso 1 1 calc R U
C13_1 C 0.3010(4) 0.5745(4) 0.09086(19) 0.0215(9) Uani 1 1 d . .
H13_1 H 0.2181 0.5857 0.0630 0.026 Uiso 1 1 calc R U
C14_1 C 0.3772(5) 0.4772(4) 0.0575(2) 0.0289(10) Uani 1 1 d . .
H14A_1 H 0.3872 0.5036 0.0166 0.043 Uiso 1 1 calc R U
H14B_1 H 0.3316 0.3955 0.0519 0.043 Uiso 1 1 calc R U
H14C_1 H 0.4618 0.4697 0.0824 0.043 Uiso 1 1 calc R U
C15_1 C 0.2707(5) 0.5235(4) 0.1508(2) 0.0279(10) Uani 1 1 d . .
H15A_1 H 0.2167 0.4470 0.1398 0.042 Uiso 1 1 calc R U
H15B_1 H 0.2254 0.5872 0.1738 0.042 Uiso 1 1 calc R U
H15C_1 H 0.3508 0.5036 0.1769 0.042 Uiso 1 1 calc R U
C16_1 C 0.2512(4) 0.8426(4) 0.0973(2) 0.0226(9) Uani 1 1 d . .
H16_1 H 0.2016 0.8213 0.0545 0.027 Uiso 1 1 calc R U
C17_1 C 0.1603(4) 0.8314(5) 0.1453(2) 0.0290(10) Uani 1 1 d . .
H17A_1 H 0.0996 0.9003 0.1429 0.043 Uiso 1 1 calc R U
H17B_1 H 0.2103 0.8363 0.1874 0.043 Uiso 1 1 calc R U
H17C_1 H 0.1132 0.7506 0.1363 0.043 Uiso 1 1 calc R U
C18_1 C 0.3038(5) 0.9781(4) 0.1019(2) 0.0305(11) Uani 1 1 d . .
H18A_1 H 0.3353 0.9926 0.0631 0.046 Uiso 1 1 calc R U
H18B_1 H 0.3743 0.9913 0.1370 0.046 Uiso 1 1 calc R U
H18C_1 H 0.2355 1.0371 0.1085 0.046 Uiso 1 1 calc R U
C1_2 C 0.5390(4) 0.9652(4) 0.27328(18) 0.0157(8) Uani 1 1 d . .
C2_2 C 0.4204(4) 1.0284(4) 0.27322(19) 0.0188(8) Uani 1 1 d . .
C3_2 C 0.3168(4) 0.9791(4) 0.29899(19) 0.0208(9) Uani 1 1 d . .
H3_2 H 0.3272 0.9019 0.3176 0.025 Uiso 1 1 calc R U
C4_2 C 0.2035(4) 1.0388(4) 0.2979(2) 0.0265(10) Uani 1 1 d . .
H4_2 H 0.1368 1.0043 0.3161 0.032 Uiso 1 1 calc R U
C5_2 C 0.1850(5) 1.1531(4) 0.2694(2) 0.0309(11) Uani 1 1 d . .
H5_2 H 0.1050 1.1937 0.2679 0.037 Uiso 1 1 calc R U
C6_2 C 0.2805(5) 1.2050(4) 0.2442(2) 0.0323(11) Uani 1 1 d . .
H6_2 H 0.2666 1.2816 0.2254 0.039 Uiso 1 1 calc R U
C7_2 C 0.4014(4) 1.1459(4) 0.2456(2) 0.0207(9) Uani 1 1 d . .
C8_2 C 0.4995(5) 1.1974(4) 0.2189(2) 0.0260(10) Uani 1 1 d . .
H8_2 H 0.4864 1.2749 0.2009 0.031 Uiso 1 1 calc R U
C9_2 C 0.6160(4) 1.1376(4) 0.21810(19) 0.0209(9) Uani 1 1 d . .
C10_2 C 0.7165(5) 1.1895(4) 0.1902(2) 0.0295(11) Uani 1 1 d . .
H10_2 H 0.7034 1.2663 0.1715 0.035 Uiso 1 1 calc R U
C11_2 C 0.8294(5) 1.1312(5) 0.1900(2) 0.0322(11) Uani 1 1 d . .
H11_2 H 0.8939 1.1663 0.1704 0.039 Uiso 1 1 calc R U
C12_2 C 0.8521(5) 1.0180(4) 0.2187(2) 0.0289(10) Uani 1 1 d . .
H12_2 H 0.9327 0.9790 0.2194 0.035 Uiso 1 1 calc R U
C13_2 C 0.7588(4) 0.9648(4) 0.2454(2) 0.0215(9) Uani 1 1 d . .
H13_2 H 0.7755 0.8886 0.2642 0.026 Uiso 1 1 calc R U
C14_2 C 0.6372(4) 1.0209(4) 0.24560(18) 0.0170(8) Uani 1 1 d . .
C1_3 C 0.5379(4) 0.8010(4) 0.36747(18) 0.0150(8) Uani 1 1 d . .
C2_3 C 0.6030(4) 0.8758(4) 0.42173(19) 0.0189(8) Uani 1 1 d . .
C3_3 C 0.6822(5) 0.9823(4) 0.4169(2) 0.0276(10) Uani 1 1 d . .
H3_3 H 0.6935 1.0041 0.3767 0.033 Uiso 1 1 calc R U
C4_3 C 0.7420(5) 1.0538(5) 0.4689(2) 0.0357(12) Uani 1 1 d . .
H4_3 H 0.7941 1.1243 0.4645 0.043 Uiso 1 1 calc R U
C5_3 C 0.7271(5) 1.0236(5) 0.5292(2) 0.0390(13) Uani 1 1 d . .
H5_3 H 0.7684 1.0744 0.5650 0.047 Uiso 1 1 calc R U
C6_3 C 0.6539(5) 0.9221(5) 0.5363(2) 0.0318(11) Uani 1 1 d . .
H6_3 H 0.6458 0.9017 0.5770 0.038 Uiso 1 1 calc R U
C7_3 C 0.5889(4) 0.8457(4) 0.48314(19) 0.0220(9) Uani 1 1 d . .
C8_3 C 0.5136(4) 0.7427(4) 0.4902(2) 0.0255(10) Uani 1 1 d . .
H8_3 H 0.5054 0.7236 0.5312 0.031 Uiso 1 1 calc R U
C9_3 C 0.4497(4) 0.6665(4) 0.4394(2) 0.0204(9) Uani 1 1 d . .
C10_3 C 0.3757(4) 0.5587(4) 0.4473(2) 0.0267(10) Uani 1 1 d . .
H10_3 H 0.3695 0.5386 0.4883 0.032 Uiso 1 1 calc R U
C11_3 C 0.3143(4) 0.4841(4) 0.3978(2) 0.0280(10) Uani 1 1 d . .
H11_3 H 0.2680 0.4109 0.4041 0.034 Uiso 1 1 calc R U
C12_3 C 0.3194(4) 0.5158(4) 0.3364(2) 0.0223(9) Uani 1 1 d . .
H12_3 H 0.2739 0.4649 0.3016 0.027 Uiso 1 1 calc R U
C13_3 C 0.3885(4) 0.6180(4) 0.32667(19) 0.0156(8) Uani 1 1 d . .
H13_3 H 0.3892 0.6381 0.2851 0.019 Uiso 1 1 calc R U
C14_3 C 0.4604(4) 0.6963(4) 0.37735(18) 0.0155(8) Uani 1 1 d . .
C1_4 C -0.0663(4) 0.5161(4) 0.0510(2) 0.0220(9) Uani 1 1 d . .
H1_4 H -0.1115 0.5269 0.0854 0.026 Uiso 1 1 calc R U
C2_4 C -0.0519(4) 0.6185(4) 0.0167(2) 0.0210(9) Uani 1 1 d . .
C3_4 C -0.1022(4) 0.7390(4) 0.0317(2) 0.0259(10) Uani 1 1 d . .
H3_4 H -0.1477 0.7514 0.0660 0.031 Uiso 1 1 calc R U
C4_4 C -0.0859(4) 0.8361(4) -0.0024(2) 0.0304(11) Uani 1 1 d . .
H4_4 H -0.1199 0.9159 0.0083 0.036 Uiso 1 1 calc R U
C5_4 C 0.0180(5) 0.1803(5) 0.0543(2) 0.0320(11) Uani 1 1 d . .
H5_4 H 0.0069 0.1114 0.0778 0.038 Uiso 1 1 calc R U
C6_4 C -0.0306(4) 0.2938(5) 0.0702(2) 0.0285(10) Uani 1 1 d . .
H6_4 H -0.0752 0.3034 0.1050 0.034 Uiso 1 1 calc R U
C7_4 C -0.0162(4) 0.3992(4) 0.0359(2) 0.0217(9) Uani 1 1 d . .

loop_
_atom_site_aniso_label
_atom_site_aniso_U_11
_atom_site_aniso_U_22
_atom_site_aniso_U_33
_atom_site_aniso_U_23
_atom_site_aniso_U_13
_atom_site_aniso_U_12
B1 0.024(2) 0.023(3) 0.017(2) 0.0007(19) 0.0009(19) 0.003(2)
Pt1 0.01364(8) 0.01636(8) 0.01126(8) 0.00589(6) 0.00015(6) 0.00153(6)
P1 0.0133(5) 0.0241(5) 0.0151(5) 0.0099(4) -0.0002(4) 0.0016(4)
F1 0.0384(15) 0.0179(13) 0.0294(15) -0.0018(11) -0.0105(12) 0.0087(11)
B2 0.014(2) 0.013(2) 0.015(2) 0.0010(17) 0.0008(17) -0.0006(16)
Pt2 0.01477(8) 0.01465(8) 0.00875(8) 0.00327(6) -0.00031(6) 0.00173(6)
P2 0.0175(5) 0.0190(5) 0.0090(5) 0.0018(4) -0.0006(4) 0.0029(4)
F2 0.0298(14) 0.0464(17) 0.0178(13) 0.0088(12) 0.0087(11) 0.0153(12)
C1_1 0.026(2) 0.041(3) 0.017(2) 0.009(2) -0.0065(18) -0.001(2)
C2_1 0.035(3) 0.050(3) 0.020(2) 0.002(2) -0.001(2) -0.004(2)
C3_1 0.061(4) 0.061(4) 0.033(3) 0.004(3) -0.012(3) -0.033(3)
C4_1 0.026(2) 0.020(2) 0.025(2) 0.0100(18) 0.0033(18) 0.0033(17)
C5_1 0.038(3) 0.033(3) 0.040(3) 0.022(2) 0.006(2) 0.010(2)
C6_1 0.029(2) 0.027(2) 0.029(3) 0.005(2) 0.004(2) -0.0053(19)
C7_1 0.0133(19) 0.032(2) 0.029(2) 0.012(2) 0.0058(17) 0.0047(17)
C8_1 0.028(2) 0.037(3) 0.032(3) 0.008(2) 0.011(2) 0.007(2)
C9_1 0.027(2) 0.038(3) 0.041(3) 0.015(2) 0.015(2) -0.002(2)
C10_1 0.023(2) 0.028(2) 0.017(2) 0.0065(18) 0.0045(17) 0.0072(18)
C11_1 0.027(2) 0.038(3) 0.028(3) 0.013(2) 0.007(2) 0.002(2)
C12_1 0.039(3) 0.045(3) 0.011(2) 0.005(2) 0.0033(19) 0.009(2)
C13_1 0.021(2) 0.026(2) 0.015(2) -0.0019(17) -0.0025(16) -0.0017(17)
C14_1 0.031(2) 0.027(2) 0.027(3) -0.007(2) 0.005(2) -0.002(2)
C15_1 0.031(2) 0.029(2) 0.024(2) 0.0046(19) 0.0024(19) -0.007(2)
C16_1 0.022(2) 0.030(2) 0.014(2) 0.0037(18) -0.0020(17) 0.0081(18)
C17_1 0.023(2) 0.047(3) 0.016(2) 0.001(2) 0.0006(18) 0.008(2)
C18_1 0.038(3) 0.031(3) 0.022(2) 0.006(2) 0.000(2) 0.014(2)
C1_2 0.021(2) 0.0138(19) 0.0113(19) 0.0019(15) -0.0009(15) 0.0007(15)
C2_2 0.025(2) 0.018(2) 0.0111(19) -0.0024(16) -0.0044(16) 0.0019(16)
C3_2 0.026(2) 0.022(2) 0.012(2) -0.0003(16) -0.0013(16) 0.0060(17)
C4_2 0.023(2) 0.032(3) 0.023(2) -0.0012(19) 0.0007(18) 0.0048(19)
C5_2 0.027(2) 0.025(2) 0.037(3) -0.002(2) -0.001(2) 0.015(2)
C6_2 0.044(3) 0.018(2) 0.033(3) 0.003(2) -0.001(2) 0.010(2)
C7_2 0.028(2) 0.014(2) 0.018(2) 0.0011(16) -0.0021(17) 0.0031(17)
C8_2 0.039(3) 0.015(2) 0.021(2) 0.0035(17) -0.0047(19) -0.0008(19)
C9_2 0.032(2) 0.014(2) 0.015(2) 0.0018(16) -0.0012(17) -0.0041(17)
C10_2 0.043(3) 0.023(2) 0.023(2) 0.0113(19) 0.000(2) -0.009(2)
C11_2 0.037(3) 0.031(3) 0.032(3) 0.014(2) 0.010(2) -0.011(2)
C12_2 0.031(2) 0.029(2) 0.029(3) 0.007(2) 0.009(2) -0.005(2)
C13_2 0.025(2) 0.020(2) 0.020(2) 0.0074(17) 0.0024(17) -0.0028(17)
C14_2 0.022(2) 0.018(2) 0.0105(19) 0.0027(15) -0.0004(15) -0.0033(16)
C1_3 0.0132(18) 0.0167(19) 0.015(2) 0.0029(15) -0.0003(15) 0.0029(15)
C2_3 0.023(2) 0.020(2) 0.013(2) 0.0049(16) -0.0002(16) -0.0015(17)
C3_3 0.036(3) 0.028(2) 0.017(2) 0.0053(18) -0.0016(19) -0.008(2)
C4_3 0.050(3) 0.032(3) 0.021(2) 0.000(2) -0.005(2) -0.020(2)
C5_3 0.054(3) 0.043(3) 0.015(2) -0.003(2) -0.007(2) -0.014(3)
C6_3 0.047(3) 0.035(3) 0.013(2) 0.0023(19) 0.001(2) -0.005(2)
C7_3 0.026(2) 0.028(2) 0.012(2) 0.0039(17) 0.0009(17) 0.0026(18)
C8_3 0.030(2) 0.035(3) 0.014(2) 0.0063(18) 0.0069(18) 0.001(2)
C9_3 0.020(2) 0.026(2) 0.016(2) 0.0059(17) 0.0030(16) 0.0021(17)
C10_3 0.028(2) 0.036(3) 0.019(2) 0.014(2) 0.0032(18) -0.002(2)
C11_3 0.025(2) 0.029(2) 0.033(3) 0.016(2) 0.005(2) -0.0059(19)
C12_3 0.017(2) 0.026(2) 0.022(2) 0.0046(18) -0.0014(17) -0.0023(17)
C13_3 0.0142(18) 0.019(2) 0.0133(19) 0.0021(15) 0.0019(15) 0.0012(15)
C14_3 0.0177(19) 0.018(2) 0.0112(19) 0.0057(15) 0.0017(15) 0.0022(16)
C1_4 0.021(2) 0.031(2) 0.014(2) 0.0038(18) -0.0003(16) -0.0008(18)
C2_4 0.019(2) 0.024(2) 0.018(2) 0.0053(17) -0.0030(16) 0.0005(17)
C3_4 0.025(2) 0.029(2) 0.022(2) 0.0013(19) -0.0016(18) 0.0040(19)
C4_4 0.029(2) 0.024(2) 0.035(3) 0.003(2) -0.006(2) 0.0041(19)
C5_4 0.033(3) 0.030(3) 0.031(3) 0.012(2) -0.003(2) -0.001(2)
C6_4 0.030(2) 0.033(3) 0.022(2) 0.011(2) -0.0005(19) -0.002(2)
C7_4 0.022(2) 0.026(2) 0.016(2) 0.0069(17) -0.0040(16) -0.0024(17)

loop_
_atom_type_symbol
_atom_type_description
_atom_type_scat_dispersion_real
_atom_type_scat_dispersion_imag
_atom_type_scat_source
C C 0.0033 0.0016 'International Tables Vol C Tables 4.2.6.8 and 6.1.1.4'
H H 0.0000 0.0000 'International Tables Vol C Tables 4.2.6.8 and 6.1.1.4'
B B 0.0013 0.0007 'International Tables Vol C Tables 4.2.6.8 and 6.1.1.4'
F F 0.0171 0.0103 'International Tables Vol C Tables 4.2.6.8 and 6.1.1.4'
P P 0.1023 0.0942 'International Tables Vol C Tables 4.2.6.8 and 6.1.1.4'
Pt Pt -1.7033 8.3905 'International Tables Vol C Tables 4.2.6.8 and 6.1.1.4'

loop_
_geom_angle_atom_site_label_1
_geom_angle_atom_site_label_2
_geom_angle_atom_site_label_3
_geom_angle
_geom_angle_site_symmetry_1
_geom_angle_site_symmetry_3
F1 B1 F2 110.2(4) . .
F1 B1 Pt2 121.1(3) . .
F2 B1 Pt2 111.6(3) . .
F1 B1 Pt1 112.2(3) . .
F2 B1 Pt1 121.0(3) . .
Pt2 B1 Pt1 78.18(17) . .
B1 Pt1 B2 102.35(18) . .
B1 Pt1 P1 104.70(14) . .
B2 Pt1 P1 151.70(12) . .
B1 Pt1 C1_3 131.54(16) . .
B2 Pt1 C1_3 37.43(14) . .
P1 Pt1 C1_3 121.23(9) . .
B1 Pt1 Pt2 50.87(13) . .
B2 Pt1 Pt2 51.64(12) . .
P1 Pt1 Pt2 155.33(3) . .
C1_3 Pt1 Pt2 83.20(9) . .
C7_1 P1 C1_1 102.5(2) . .
C7_1 P1 C4_1 104.4(2) . .
C1_1 P1 C4_1 106.0(2) . .
C7_1 P1 Pt1 114.06(14) . .
C1_1 P1 Pt1 117.16(17) . .
C4_1 P1 Pt1 111.54(14) . .
C1_2 B2 C1_3 127.0(4) . .
C1_2 B2 Pt1 138.9(3) . .
C1_3 B2 Pt1 87.8(2) . .
C1_2 B2 Pt2 85.5(2) . .
C1_3 B2 Pt2 139.2(3) . .
Pt1 B2 Pt2 77.33(15) . .
B1 Pt2 B2 101.81(18) . .
B1 Pt2 P2 103.99(14) . .
B2 Pt2 P2 153.72(12) . .
B1 Pt2 C1_2 127.49(16) . .
B2 Pt2 C1_2 37.90(14) . .
P2 Pt2 C1_2 122.95(9) . .
B1 Pt2 Pt1 50.94(14) . .
B2 Pt2 Pt1 51.03(12) . .
P2 Pt2 Pt1 153.59(3) . .
C1_2 Pt2 Pt1 83.25(9) . .
C16_1 P2 C10_1 104.9(2) . .
C16_1 P2 C13_1 102.8(2) . .
C10_1 P2 C13_1 105.7(2) . .
C16_1 P2 Pt2 115.84(14) . .
C10_1 P2 Pt2 112.77(14) . .
C13_1 P2 Pt2 113.69(14) . .
C2_1 C1_1 C3_1 110.0(5) . .
C2_1 C1_1 P1 111.3(3) . .
C3_1 C1_1 P1 111.5(3) . .
C2_1 C1_1 H1_1 108.0 . .
C3_1 C1_1 H1_1 108.0 . .
P1 C1_1 H1_1 108.0 . .
C1_1 C2_1 H2A_1 109.5 . .
C1_1 C2_1 H2B_1 109.5 . .
H2A_1 C2_1 H2B_1 109.5 . .
C1_1 C2_1 H2C_1 109.5 . .
H2A_1 C2_1 H2C_1 109.5 . .
H2B_1 C2_1 H2C_1 109.5 . .
C1_1 C3_1 H3A_1 109.5 . .
C1_1 C3_1 H3B_1 109.5 . .
H3A_1 C3_1 H3B_1 109.5 . .
C1_1 C3_1 H3C_1 109.5 . .
H3A_1 C3_1 H3C_1 109.5 . .
H3B_1 C3_1 H3C_1 109.5 . .
C5_1 C4_1 C6_1 111.8(4) . .
C5_1 C4_1 P1 113.9(3) . .
C6_1 C4_1 P1 113.2(3) . .
C5_1 C4_1 H4_1 105.7 . .
C6_1 C4_1 H4_1 105.7 . .
P1 C4_1 H4_1 105.7 . .
C4_1 C5_1 H5A_1 109.5 . .
C4_1 C5_1 H5B_1 109.5 . .
H5A_1 C5_1 H5B_1 109.5 . .
C4_1 C5_1 H5C_1 109.5 . .
H5A_1 C5_1 H5C_1 109.5 . .
H5B_1 C5_1 H5C_1 109.5 . .
C4_1 C6_1 H6A_1 109.5 . .
C4_1 C6_1 H6B_1 109.5 . .
H6A_1 C6_1 H6B_1 109.5 . .
C4_1 C6_1 H6C_1 109.5 . .
H6A_1 C6_1 H6C_1 109.5 . .
H6B_1 C6_1 H6C_1 109.5 . .
C8_1 C7_1 C9_1 108.6(4) . .
C8_1 C7_1 P1 113.2(3) . .
C9_1 C7_1 P1 111.7(3) . .
C8_1 C7_1 H7_1 107.7 . .
C9_1 C7_1 H7_1 107.7 . .
P1 C7_1 H7_1 107.7 . .
C7_1 C8_1 H8A_1 109.5 . .
C7_1 C8_1 H8B_1 109.5 . .
H8A_1 C8_1 H8B_1 109.5 . .
C7_1 C8_1 H8C_1 109.5 . .
H8A_1 C8_1 H8C_1 109.5 . .
H8B_1 C8_1 H8C_1 109.5 . .
C7_1 C9_1 H9A_1 109.5 . .
C7_1 C9_1 H9B_1 109.5 . .
H9A_1 C9_1 H9B_1 109.5 . .
C7_1 C9_1 H9C_1 109.5 . .
H9A_1 C9_1 H9C_1 109.5 . .
H9B_1 C9_1 H9C_1 109.5 . .
C12_1 C10_1 C11_1 111.9(4) . .
C12_1 C10_1 P2 114.2(3) . .
C11_1 C10_1 P2 112.6(3) . .
C12_1 C10_1 H10_1 105.8 . .
C11_1 C10_1 H10_1 105.8 . .
P2 C10_1 H10_1 105.8 . .
C10_1 C11_1 H11A_1 109.5 . .
C10_1 C11_1 H11B_1 109.5 . .
H11A_1 C11_1 H11B_1 109.5 . .
C10_1 C11_1 H11C_1 109.5 . .
H11A_1 C11_1 H11C_1 109.5 . .
H11B_1 C11_1 H11C_1 109.5 . .
C10_1 C12_1 H12A_1 109.5 . .
C10_1 C12_1 H12B_1 109.5 . .
H12A_1 C12_1 H12B_1 109.5 . .
C10_1 C12_1 H12C_1 109.5 . .
H12A_1 C12_1 H12C_1 109.5 . .
H12B_1 C12_1 H12C_1 109.5 . .
C14_1 C13_1 C15_1 108.8(4) . .
C14_1 C13_1 P2 113.3(3) . .
C15_1 C13_1 P2 110.4(3) . .
C14_1 C13_1 H13_1 108.1 . .
C15_1 C13_1 H13_1 108.1 . .
P2 C13_1 H13_1 108.1 . .
C13_1 C14_1 H14A_1 109.5 . .
C13_1 C14_1 H14B_1 109.5 . .
H14A_1 C14_1 H14B_1 109.5 . .
C13_1 C14_1 H14C_1 109.5 . .
H14A_1 C14_1 H14C_1 109.5 . .
H14B_1 C14_1 H14C_1 109.5 . .
C13_1 C15_1 H15A_1 109.5 . .
C13_1 C15_1 H15B_1 109.5 . .
H15A_1 C15_1 H15B_1 109.5 . .
C13_1 C15_1 H15C_1 109.5 . .
H15A_1 C15_1 H15C_1 109.5 . .
H15B_1 C15_1 H15C_1 109.5 . .
C18_1 C16_1 C17_1 110.0(4) . .
C18_1 C16_1 P2 110.2(3) . .
C17_1 C16_1 P2 110.9(3) . .
C18_1 C16_1 H16_1 108.6 . .
C17_1 C16_1 H16_1 108.6 . .
P2 C16_1 H16_1 108.6 . .
C16_1 C17_1 H17A_1 109.5 . .
C16_1 C17_1 H17B_1 109.5 . .
H17A_1 C17_1 H17B_1 109.5 . .
C16_1 C17_1 H17C_1 109.5 . .
H17A_1 C17_1 H17C_1 109.5 . .
H17B_1 C17_1 H17C_1 109.5 . .
C16_1 C18_1 H18A_1 109.5 . .
C16_1 C18_1 H18B_1 109.5 . .
H18A_1 C18_1 H18B_1 109.5 . .
C16_1 C18_1 H18C_1 109.5 . .
H18A_1 C18_1 H18C_1 109.5 . .
H18B_1 C18_1 H18C_1 109.5 . .
C2_2 C1_2 C14_2 118.6(4) . .
C2_2 C1_2 B2 119.9(4) . .
C14_2 C1_2 B2 121.4(4) . .
C2_2 C1_2 Pt2 111.5(3) . .
C14_2 C1_2 Pt2 98.9(3) . .
B2 C1_2 Pt2 56.6(2) . .
C3_2 C2_2 C1_2 122.5(4) . .
C3_2 C2_2 C7_2 117.4(4) . .
C1_2 C2_2 C7_2 120.1(4) . .
C4_2 C3_2 C2_2 122.1(4) . .
C4_2 C3_2 H3_2 119.0 . .
C2_2 C3_2 H3_2 119.0 . .
C3_2 C4_2 C5_2 120.0(4) . .
C3_2 C4_2 H4_2 120.0 . .
C5_2 C4_2 H4_2 120.0 . .
C6_2 C5_2 C4_2 120.7(4) . .
C6_2 C5_2 H5_2 119.7 . .
C4_2 C5_2 H5_2 119.7 . .
C5_2 C6_2 C7_2 120.8(4) . .
C5_2 C6_2 H6_2 119.6 . .
C7_2 C6_2 H6_2 119.6 . .
C8_2 C7_2 C6_2 121.3(4) . .
C8_2 C7_2 C2_2 119.7(4) . .
C6_2 C7_2 C2_2 119.0(4) . .
C9_2 C8_2 C7_2 121.5(4) . .
C9_2 C8_2 H8_2 119.2 . .
C7_2 C8_2 H8_2 119.2 . .
C8_2 C9_2 C10_2 121.7(4) . .
C8_2 C9_2 C14_2 119.7(4) . .
C10_2 C9_2 C14_2 118.6(4) . .
C11_2 C10_2 C9_2 121.3(4) . .
C11_2 C10_2 H10_2 119.4 . .
C9_2 C10_2 H10_2 119.4 . .
C10_2 C11_2 C12_2 120.4(4) . .
C10_2 C11_2 H11_2 119.8 . .
C12_2 C11_2 H11_2 119.8 . .
C13_2 C12_2 C11_2 120.3(5) . .
C13_2 C12_2 H12_2 119.8 . .
C11_2 C12_2 H12_2 119.8 . .
C12_2 C13_2 C14_2 121.5(4) . .
C12_2 C13_2 H13_2 119.3 . .
C14_2 C13_2 H13_2 119.3 . .
C13_2 C14_2 C1_2 121.6(4) . .
C13_2 C14_2 C9_2 117.9(4) . .
C1_2 C14_2 C9_2 120.4(4) . .
C14_3 C1_3 C2_3 117.6(4) . .
C14_3 C1_3 B2 122.5(3) . .
C2_3 C1_3 B2 119.9(3) . .
C14_3 C1_3 Pt1 97.1(2) . .
C2_3 C1_3 Pt1 117.2(3) . .
B2 C1_3 Pt1 54.8(2) . .
C3_3 C2_3 C7_3 117.7(4) . .
C3_3 C2_3 C1_3 121.9(4) . .
C7_3 C2_3 C1_3 120.4(4) . .
C4_3 C3_3 C2_3 121.2(4) . .
C4_3 C3_3 H3_3 119.4 . .
C2_3 C3_3 H3_3 119.4 . .
C3_3 C4_3 C5_3 120.7(5) . .
C3_3 C4_3 H4_3 119.7 . .
C5_3 C4_3 H4_3 119.7 . .
C6_3 C5_3 C4_3 120.3(4) . .
C6_3 C5_3 H5_3 119.9 . .
C4_3 C5_3 H5_3 119.9 . .
C5_3 C6_3 C7_3 120.9(4) . .
C5_3 C6_3 H6_3 119.6 . .
C7_3 C6_3 H6_3 119.6 . .
C8_3 C7_3 C6_3 120.9(4) . .
C8_3 C7_3 C2_3 119.8(4) . .
C6_3 C7_3 C2_3 119.3(4) . .
C7_3 C8_3 C9_3 122.1(4) . .
C7_3 C8_3 H8_3 118.9 . .
C9_3 C8_3 H8_3 118.9 . .
C8_3 C9_3 C10_3 121.6(4) . .
C8_3 C9_3 C14_3 119.1(4) . .
C10_3 C9_3 C14_3 119.3(4) . .
C11_3 C10_3 C9_3 121.6(4) . .
C11_3 C10_3 H10_3 119.2 . .
C9_3 C10_3 H10_3 119.2 . .
C10_3 C11_3 C12_3 119.6(4) . .
C10_3 C11_3 H11_3 120.2 . .
C12_3 C11_3 H11_3 120.2 . .
C13_3 C12_3 C11_3 120.8(4) . .
C13_3 C12_3 H12_3 119.6 . .
C11_3 C12_3 H12_3 119.6 . .
C12_3 C13_3 C14_3 121.7(4) . .
C12_3 C13_3 H13_3 119.1 . .
C14_3 C13_3 H13_3 119.1 . .
C13_3 C14_3 C1_3 122.1(4) . .
C13_3 C14_3 C9_3 116.9(4) . .
C1_3 C14_3 C9_3 121.0(4) . .
C7_4 C1_4 C2_4 121.8(4) . .
C7_4 C1_4 H1_4 119.1 . .
C2_4 C1_4 H1_4 119.1 . .
C1_4 C2_4 C3_4 122.4(4) . .
C1_4 C2_4 C7_4 118.6(4) . 2_565
C3_4 C2_4 C7_4 119.0(4) . 2_565
C4_4 C3_4 C2_4 120.7(4) . .
C4_4 C3_4 H3_4 119.6 . .
C2_4 C3_4 H3_4 119.6 . .
C3_4 C4_4 C5_4 120.8(4) . 2_565
C3_4 C4_4 H4_4 119.6 . .
C5_4 C4_4 H4_4 119.6 2_565 .
C6_4 C5_4 C4_4 120.2(4) . 2_565
C6_4 C5_4 H5_4 119.9 . .
C4_4 C5_4 H5_4 119.9 2_565 .
C5_4 C6_4 C7_4 121.4(5) . .
C5_4 C6_4 H6_4 119.3 . .
C7_4 C6_4 H6_4 119.3 . .
C1_4 C7_4 C6_4 122.4(4) . .
C1_4 C7_4 C2_4 119.6(4) . 2_565
C6_4 C7_4 C2_4 118.0(4) . 2_565

loop_
_geom_bond_atom_site_label_1
_geom_bond_atom_site_label_2
_geom_bond_distance
_geom_bond_site_symmetry_2
B1 F1 1.365(6) .
B1 F2 1.373(6) .
B1 Pt2 2.111(5) .
B1 Pt1 2.113(5) .
Pt1 B2 2.122(4) .
Pt1 P1 2.2741(12) .
Pt1 C1_3 2.595(4) .
Pt1 Pt2 2.6630(7) .
P1 C7_1 1.853(4) .
P1 C1_1 1.853(5) .
P1 C4_1 1.863(4) .
B2 C1_2 1.575(6) .
B2 C1_3 1.579(6) .
B2 Pt2 2.140(5) .
Pt2 P2 2.2778(12) .
Pt2 C1_2 2.556(4) .
P2 C16_1 1.852(4) .
P2 C10_1 1.854(4) .
P2 C13_1 1.867(4) .
C1_1 C2_1 1.522(7) .
C1_1 C3_1 1.530(7) .
C1_1 H1_1 1.0000 .
C2_1 H2A_1 0.9800 .
C2_1 H2B_1 0.9800 .
C2_1 H2C_1 0.9800 .
C3_1 H3A_1 0.9800 .
C3_1 H3B_1 0.9800 .
C3_1 H3C_1 0.9800 .
C4_1 C5_1 1.522(6) .
C4_1 C6_1 1.525(6) .
C4_1 H4_1 1.0000 .
C5_1 H5A_1 0.9800 .
C5_1 H5B_1 0.9800 .
C5_1 H5C_1 0.9800 .
C6_1 H6A_1 0.9800 .
C6_1 H6B_1 0.9800 .
C6_1 H6C_1 0.9800 .
C7_1 C8_1 1.531(7) .
C7_1 C9_1 1.532(6) .
C7_1 H7_1 1.0000 .
C8_1 H8A_1 0.9800 .
C8_1 H8B_1 0.9800 .
C8_1 H8C_1 0.9800 .
C9_1 H9A_1 0.9800 .
C9_1 H9B_1 0.9800 .
C9_1 H9C_1 0.9800 .
C10_1 C12_1 1.529(6) .
C10_1 C11_1 1.529(6) .
C10_1 H10_1 1.0000 .
C11_1 H11A_1 0.9800 .
C11_1 H11B_1 0.9800 .
C11_1 H11C_1 0.9800 .
C12_1 H12A_1 0.9800 .
C12_1 H12B_1 0.9800 .
C12_1 H12C_1 0.9800 .
C13_1 C14_1 1.519(6) .
C13_1 C15_1 1.538(6) .
C13_1 H13_1 1.0000 .
C14_1 H14A_1 0.9800 .
C14_1 H14B_1 0.9800 .
C14_1 H14C_1 0.9800 .
C15_1 H15A_1 0.9800 .
C15_1 H15B_1 0.9800 .
C15_1 H15C_1 0.9800 .
C16_1 C18_1 1.534(7) .
C16_1 C17_1 1.538(6) .
C16_1 H16_1 1.0000 .
C17_1 H17A_1 0.9800 .
C17_1 H17B_1 0.9800 .
C17_1 H17C_1 0.9800 .
C18_1 H18A_1 0.9800 .
C18_1 H18B_1 0.9800 .
C18_1 H18C_1 0.9800 .
C1_2 C2_2 1.428(6) .
C1_2 C14_2 1.430(6) .
C2_2 C3_2 1.425(6) .
C2_2 C7_2 1.443(6) .
C3_2 C4_2 1.359(6) .
C3_2 H3_2 0.9500 .
C4_2 C5_2 1.421(7) .
C4_2 H4_2 0.9500 .
C5_2 C6_2 1.359(7) .
C5_2 H5_2 0.9500 .
C6_2 C7_2 1.427(6) .
C6_2 H6_2 0.9500 .
C7_2 C8_2 1.397(6) .
C8_2 C9_2 1.393(6) .
C8_2 H8_2 0.9500 .
C9_2 C10_2 1.435(6) .
C9_2 C14_2 1.436(6) .
C10_2 C11_2 1.350(7) .
C10_2 H10_2 0.9500 .
C11_2 C12_2 1.416(6) .
C11_2 H11_2 0.9500 .
C12_2 C13_2 1.366(6) .
C12_2 H12_2 0.9500 .
C13_2 C14_2 1.423(6) .
C13_2 H13_2 0.9500 .
C1_3 C14_3 1.432(5) .
C1_3 C2_3 1.438(6) .
C2_3 C3_3 1.427(6) .
C2_3 C7_3 1.435(6) .
C3_3 C4_3 1.368(6) .
C3_3 H3_3 0.9500 .
C4_3 C5_3 1.414(7) .
C4_3 H4_3 0.9500 .
C5_3 C6_3 1.359(7) .
C5_3 H5_3 0.9500 .
C6_3 C7_3 1.429(6) .
C6_3 H6_3 0.9500 .
C7_3 C8_3 1.385(6) .
C8_3 C9_3 1.390(6) .
C8_3 H8_3 0.9500 .
C9_3 C10_3 1.424(6) .
C9_3 C14_3 1.439(5) .
C10_3 C11_3 1.352(7) .
C10_3 H10_3 0.9500 .
C11_3 C12_3 1.421(6) .
C11_3 H11_3 0.9500 .
C12_3 C13_3 1.358(6) .
C12_3 H12_3 0.9500 .
C13_3 C14_3 1.431(5) .
C13_3 H13_3 0.9500 .
C1_4 C7_4 1.390(6) .
C1_4 C2_4 1.399(6) .
C1_4 H1_4 0.9500 .
C2_4 C3_4 1.424(6) .
C2_4 C7_4 1.444(6) 2_565
C3_4 C4_4 1.355(7) .
C3_4 H3_4 0.9500 .
C4_4 C5_4 1.430(7) 2_565
C4_4 H4_4 0.9500 .
C5_4 C6_4 1.355(7) .
C5_4 C4_4 1.430(7) 2_565
C5_4 H5_4 0.9500 .
C6_4 C7_4 1.427(6) .
C6_4 H6_4 0.9500 .
C7_4 C2_4 1.444(6) 2_565

loop_
_geom_torsion_atom_site_label_1
_geom_torsion_atom_site_label_2
_geom_torsion_atom_site_label_3
_geom_torsion_atom_site_label_4
_geom_torsion
_geom_torsion_site_symmetry_1
_geom_torsion_site_symmetry_4
C7_1 P1 C1_1 C2_1 -171.7(4) . .
C4_1 P1 C1_1 C2_1 -62.5(4) . .
Pt1 P1 C1_1 C2_1 62.6(4) . .
C7_1 P1 C1_1 C3_1 65.1(4) . .
C4_1 P1 C1_1 C3_1 174.3(4) . .
Pt1 P1 C1_1 C3_1 -60.6(4) . .
C7_1 P1 C4_1 C5_1 63.5(4) . .
C1_1 P1 C4_1 C5_1 -44.3(4) . .
Pt1 P1 C4_1 C5_1 -172.9(3) . .
C7_1 P1 C4_1 C6_1 -167.3(3) . .
C1_1 P1 C4_1 C6_1 84.9(4) . .
Pt1 P1 C4_1 C6_1 -43.7(4) . .
C1_1 P1 C7_1 C8_1 147.5(3) . .
C4_1 P1 C7_1 C8_1 37.1(4) . .
Pt1 P1 C7_1 C8_1 -84.8(3) . .
C1_1 P1 C7_1 C9_1 -89.5(4) . .
C4_1 P1 C7_1 C9_1 160.1(3) . .
Pt1 P1 C7_1 C9_1 38.2(4) . .
C16_1 P2 C10_1 C12_1 -42.8(4) . .
C13_1 P2 C10_1 C12_1 65.5(4) . .
Pt2 P2 C10_1 C12_1 -169.7(3) . .
C16_1 P2 C10_1 C11_1 86.3(3) . .
C13_1 P2 C10_1 C11_1 -165.4(3) . .
Pt2 P2 C10_1 C11_1 -40.6(3) . .
C16_1 P2 C13_1 C14_1 143.1(3) . .
C10_1 P2 C13_1 C14_1 33.4(4) . .
Pt2 P2 C13_1 C14_1 -90.9(3) . .
C16_1 P2 C13_1 C15_1 -94.6(3) . .
C10_1 P2 C13_1 C15_1 155.7(3) . .
Pt2 P2 C13_1 C15_1 31.4(3) . .
C10_1 P2 C16_1 C18_1 -61.9(3) . .
C13_1 P2 C16_1 C18_1 -172.3(3) . .
Pt2 P2 C16_1 C18_1 63.1(3) . .
C10_1 P2 C16_1 C17_1 176.0(3) . .
C13_1 P2 C16_1 C17_1 65.7(3) . .
Pt2 P2 C16_1 C17_1 -58.9(3) . .
C1_3 B2 C1_2 C2_2 -55.7(6) . .
Pt1 B2 C1_2 C2_2 162.1(4) . .
Pt2 B2 C1_2 C2_2 97.3(3) . .
C1_3 B2 C1_2 C14_2 127.7(4) . .
Pt1 B2 C1_2 C14_2 -14.5(7) . .
Pt2 B2 C1_2 C14_2 -79.3(4) . .
C1_3 B2 C1_2 Pt2 -153.1(5) . .
Pt1 B2 C1_2 Pt2 64.8(4) . .
C14_2 C1_2 C2_2 C3_2 179.2(4) . .
B2 C1_2 C2_2 C3_2 2.5(6) . .
Pt2 C1_2 C2_2 C3_2 65.3(4) . .
C14_2 C1_2 C2_2 C7_2 0.0(6) . .
B2 C1_2 C2_2 C7_2 -176.7(4) . .
Pt2 C1_2 C2_2 C7_2 -113.8(4) . .
C1_2 C2_2 C3_2 C4_2 -179.0(4) . .
C7_2 C2_2 C3_2 C4_2 0.2(6) . .
C2_2 C3_2 C4_2 C5_2 1.1(7) . .
C3_2 C4_2 C5_2 C6_2 -1.3(7) . .
C4_2 C5_2 C6_2 C7_2 0.2(7) . .
C5_2 C6_2 C7_2 C8_2 178.9(4) . .
C5_2 C6_2 C7_2 C2_2 1.1(7) . .
C3_2 C2_2 C7_2 C8_2 -179.1(4) . .
C1_2 C2_2 C7_2 C8_2 0.0(6) . .
C3_2 C2_2 C7_2 C6_2 -1.3(6) . .
C1_2 C2_2 C7_2 C6_2 177.9(4) . .
C6_2 C7_2 C8_2 C9_2 -177.6(4) . .
C2_2 C7_2 C8_2 C9_2 0.2(6) . .
C7_2 C8_2 C9_2 C10_2 179.4(4) . .
C7_2 C8_2 C9_2 C14_2 -0.5(6) . .
C8_2 C9_2 C10_2 C11_2 179.6(4) . .
C14_2 C9_2 C10_2 C11_2 -0.6(7) . .
C9_2 C10_2 C11_2 C12_2 -1.3(8) . .
C10_2 C11_2 C12_2 C13_2 1.8(8) . .
C11_2 C12_2 C13_2 C14_2 -0.4(7) . .
C12_2 C13_2 C14_2 C1_2 179.8(4) . .
C12_2 C13_2 C14_2 C9_2 -1.5(6) . .
C2_2 C1_2 C14_2 C13_2 178.4(4) . .
B2 C1_2 C14_2 C13_2 -4.9(6) . .
Pt2 C1_2 C14_2 C13_2 -61.0(4) . .
C2_2 C1_2 C14_2 C9_2 -0.3(6) . .
B2 C1_2 C14_2 C9_2 176.3(4) . .
Pt2 C1_2 C14_2 C9_2 120.2(3) . .
C8_2 C9_2 C14_2 C13_2 -178.3(4) . .
C10_2 C9_2 C14_2 C13_2 1.9(6) . .
C8_2 C9_2 C14_2 C1_2 0.5(6) . .
C10_2 C9_2 C14_2 C1_2 -179.3(4) . .
C1_2 B2 C1_3 C14_3 129.5(4) . .
Pt1 B2 C1_3 C14_3 -74.3(4) . .
Pt2 B2 C1_3 C14_3 -6.7(7) . .
C1_2 B2 C1_3 C2_3 -52.4(6) . .
Pt1 B2 C1_3 C2_3 103.8(3) . .
Pt2 B2 C1_3 C2_3 171.4(3) . .
C1_2 B2 C1_3 Pt1 -156.2(5) . .
Pt2 B2 C1_3 Pt1 67.6(4) . .
C14_3 C1_3 C2_3 C3_3 -179.8(4) . .
B2 C1_3 C2_3 C3_3 2.0(6) . .
Pt1 C1_3 C2_3 C3_3 65.1(5) . .
C14_3 C1_3 C2_3 C7_3 -0.5(6) . .
B2 C1_3 C2_3 C7_3 -178.7(4) . .
Pt1 C1_3 C2_3 C7_3 -115.6(4) . .
C7_3 C2_3 C3_3 C4_3 -0.3(7) . .
C1_3 C2_3 C3_3 C4_3 179.0(5) . .
C2_3 C3_3 C4_3 C5_3 0.1(8) . .
C3_3 C4_3 C5_3 C6_3 0.7(9) . .
C4_3 C5_3 C6_3 C7_3 -1.2(8) . .
C5_3 C6_3 C7_3 C8_3 -179.6(5) . .
C5_3 C6_3 C7_3 C2_3 1.0(7) . .
C3_3 C2_3 C7_3 C8_3 -179.6(4) . .
C1_3 C2_3 C7_3 C8_3 1.1(6) . .
C3_3 C2_3 C7_3 C6_3 -0.2(6) . .
C1_3 C2_3 C7_3 C6_3 -179.5(4) . .
C6_3 C7_3 C8_3 C9_3 -179.8(4) . .
C2_3 C7_3 C8_3 C9_3 -0.4(7) . .
C7_3 C8_3 C9_3 C10_3 178.0(4) . .
C7_3 C8_3 C9_3 C14_3 -0.8(7) . .
C8_3 C9_3 C10_3 C11_3 -179.5(4) . .
C14_3 C9_3 C10_3 C11_3 -0.7(7) . .
C9_3 C10_3 C11_3 C12_3 -2.2(7) . .
C10_3 C11_3 C12_3 C13_3 2.1(7) . .
C11_3 C12_3 C13_3 C14_3 1.1(6) . .
C12_3 C13_3 C14_3 C1_3 177.3(4) . .
C12_3 C13_3 C14_3 C9_3 -3.9(6) . .
C2_3 C1_3 C14_3 C13_3 178.1(4) . .
B2 C1_3 C14_3 C13_3 -3.7(6) . .
Pt1 C1_3 C14_3 C13_3 -56.2(4) . .
C2_3 C1_3 C14_3 C9_3 -0.7(6) . .
B2 C1_3 C14_3 C9_3 177.5(4) . .
Pt1 C1_3 C14_3 C9_3 125.0(3) . .
C8_3 C9_3 C14_3 C13_3 -177.5(4) . .
C10_3 C9_3 C14_3 C13_3 3.6(6) . .
C8_3 C9_3 C14_3 C1_3 1.4(6) . .
C10_3 C9_3 C14_3 C1_3 -177.5(4) . .
C7_4 C1_4 C2_4 C3_4 -179.8(4) . .
C7_4 C1_4 C2_4 C7_4 0.4(7) . 2_565
C1_4 C2_4 C3_4 C4_4 179.7(4) . .
C7_4 C2_4 C3_4 C4_4 -0.5(6) 2_565 .
C2_4 C3_4 C4_4 C5_4 0.2(7) . 2_565
C4_4 C5_4 C6_4 C7_4 0.3(7) 2_565 .
C2_4 C1_4 C7_4 C6_4 -179.8(4) . .
C2_4 C1_4 C7_4 C2_4 -0.5(7) . 2_565
C5_4 C6_4 C7_4 C1_4 179.4(4) . .
C5_4 C6_4 C7_4 C2_4 0.1(7) . 2_565
